data_7100803
_journal_name_full 'Chemical Communications'
_journal_paper_doi 10.1039/b515009d
_journal_year 2006
_chemical_formula_sum 'C86 H96 N4 O12'
_chemical_formula_weight 1377.67
_space_group_IT_number 19
_symmetry_cell_setting orthorhombic
_symmetry_space_group_name_Hall 'P 2ac 2ab'
_symmetry_space_group_name_H-M 'P 21 21 21'
_cell_angle_alpha 90.00
_cell_angle_beta 90.00
_cell_angle_gamma 90.00
_cell_formula_units_Z 4
_cell_length_a 9.5777(6)
_cell_length_b 27.1971(17)
_cell_length_c 28.9068(17)
_cell_measurement_temperature 100(2)
_cell_volume 7529.8(8)
_diffrn_ambient_temperature 100(2)
_exptl_crystal_density_diffrn 1.215
_cod_depositor_comments
;
The following automatic conversions were performed:
'_symmetry_cell_setting' value 'Orthorhombic' changed to 'orthorhombic'
according to '/home/saulius/struct/CIF-dictionaries/cif_core.dic'
dictionary named 'cif_core.dic' version 2.4.1 from 2010-06-29.

Automatic conversion script
Id: cif_fix_enum 1527 2010-12-29 10:47:43Z saulius 
;
_cod_database_code 7100803

loop_
_symmetry_equiv_pos_as_xyz
'x, y, z'
'-x+1/2, -y, z+1/2'
'-x, y+1/2, -z+1/2'
'x+1/2, -y+1/2, -z'

loop_
_atom_site_label
_atom_site_type_symbol
_atom_site_fract_x
_atom_site_fract_y
_atom_site_fract_z
_atom_site_U_iso_or_equiv
_atom_site_adp_type
_atom_site_occupancy
_atom_site_symmetry_multiplicity
_atom_site_calc_flag
_atom_site_refinement_flags
_atom_site_disorder_assembly
_atom_site_disorder_group
C1 C 0.0413(3) 0.30192(12) 0.87014(11) 0.0242(7) Uani 1 1 d . . .
C2 C -0.0214(3) 0.31510(12) 0.91120(12) 0.0239(7) Uani 1 1 d . . .
C3 C -0.0760(3) 0.36275(12) 0.91796(13) 0.0299(8) Uani 1 1 d . . .
H3 H -0.1170 0.3710 0.9461 0.036 Uiso 1 1 calc R . .
C4 C -0.0687(4) 0.39672(13) 0.88344(14) 0.0370(9) Uani 1 1 d . . .
H4 H -0.1040 0.4281 0.8884 0.044 Uiso 1 1 calc R . .
C5 C -0.0028(4) 0.41986(15) 0.80392(16) 0.0465(11) Uani 1 1 d . . .
H5 H -0.0412 0.4510 0.8080 0.056 Uiso 1 1 calc R . .
C6 C 0.0584(4) 0.40824(17) 0.76289(16) 0.0507(12) Uani 1 1 d . . .
H6 H 0.0625 0.4316 0.7394 0.061 Uiso 1 1 calc R . .
C7 C 0.1154(5) 0.36134(17) 0.75566(14) 0.0498(11) Uani 1 1 d . . .
H7 H 0.1570 0.3538 0.7275 0.060 Uiso 1 1 calc R . .
C8 C 0.1098(4) 0.32625(15) 0.79035(12) 0.0390(9) Uani 1 1 d . . .
H8 H 0.1466 0.2951 0.7852 0.047 Uiso 1 1 calc R . .
C9 C 0.0482(4) 0.33758(13) 0.83372(12) 0.0316(8) Uani 1 1 d . . .
C10 C -0.0089(4) 0.38512(14) 0.84072(14) 0.0379(9) Uani 1 1 d . . .
C11 C 0.0884(3) 0.25084(12) 0.86079(10) 0.0254(7) Uani 1 1 d . . .
C12 C 0.2247(3) 0.23469(12) 0.86373(11) 0.0248(7) Uani 1 1 d . . .
C13 C 0.2594(4) 0.18584(13) 0.85146(11) 0.0305(8) Uani 1 1 d . . .
H13 H 0.3523 0.1760 0.8523 0.037 Uiso 1 1 calc R . .
C14 C 0.1606(4) 0.15319(13) 0.83854(12) 0.0347(9) Uani 1 1 d . . .
H14 H 0.1868 0.1215 0.8301 0.042 Uiso 1 1 calc R . .
C15 C -0.0886(4) 0.13249(15) 0.82640(13) 0.0415(10) Uani 1 1 d . . .
H15 H -0.0651 0.1001 0.8195 0.050 Uiso 1 1 calc R . .
C16 C -0.2257(5) 0.14636(17) 0.82557(15) 0.0514(12) Uani 1 1 d . . .
H16 H -0.2945 0.1236 0.8181 0.062 Uiso 1 1 calc R . .
C17 C -0.2620(4) 0.19449(16) 0.83582(13) 0.0418(10) Uani 1 1 d . . .
H17 H -0.3556 0.2035 0.8357 0.050 Uiso 1 1 calc R . .
C18 C -0.1625(4) 0.22925(14) 0.84621(12) 0.0343(9) Uani 1 1 d . . .
H18 H -0.1890 0.2616 0.8521 0.041 Uiso 1 1 calc R . .
C19 C -0.0194(3) 0.21587(13) 0.84804(11) 0.0278(8) Uani 1 1 d . . .
C20 C 0.0184(4) 0.16650(13) 0.83766(12) 0.0324(8) Uani 1 1 d . . .
C21 C -0.0350(3) 0.27831(11) 0.95003(11) 0.0219(7) Uani 1 1 d . . .
O22 O 0.0635(2) 0.24860(8) 0.95698(7) 0.0237(5) Uani 1 1 d . . .
O23 O -0.1456(2) 0.27984(8) 0.97407(8) 0.0266(5) Uani 1 1 d . . .
C24 C 0.3391(4) 0.26709(13) 0.88413(11) 0.0285(8) Uani 1 1 d . . .
O25 O 0.3118(2) 0.31140(8) 0.89241(8) 0.0279(5) Uani 1 1 d . . .
O26 O 0.4528(3) 0.24669(9) 0.89343(9) 0.0405(7) Uani 1 1 d . . .
C31 C 0.9027(3) 0.39405(11) 0.51266(11) 0.0219(7) Uani 1 1 d . . .
C32 C 1.0409(3) 0.39292(11) 0.49960(12) 0.0244(7) Uani 1 1 d . . .
C33 C 1.0797(4) 0.41018(11) 0.45528(12) 0.0297(8) Uani 1 1 d . . .
H33 H 1.1737 0.4106 0.4472 0.036 Uiso 1 1 calc R . .
C34 C 0.9834(4) 0.42610(12) 0.42432(12) 0.0296(8) Uani 1 1 d . . .
H34 H 1.0121 0.4379 0.3957 0.036 Uiso 1 1 calc R . .
C35 C 0.7364(4) 0.43879(13) 0.40253(13) 0.0331(8) Uani 1 1 d . . .
H35 H 0.7635 0.4498 0.3734 0.040 Uiso 1 1 calc R . .
C36 C 0.5986(4) 0.43626(13) 0.41309(13) 0.0363(9) Uani 1 1 d . . .
H36 H 0.5321 0.4456 0.3914 0.044 Uiso 1 1 calc R . .
C37 C 0.5562(4) 0.41935(12) 0.45713(13) 0.0318(8) Uani 1 1 d . . .
H37 H 0.4616 0.4167 0.4640 0.038 Uiso 1 1 calc R . .
C38 C 0.6523(3) 0.40695(11) 0.48950(12) 0.0239(7) Uani 1 1 d . . .
H38 H 0.6225 0.3967 0.5186 0.029 Uiso 1 1 calc R . .
C39 C 0.7987(3) 0.40927(11) 0.47984(12) 0.0244(7) Uani 1 1 d . . .
C40 C 0.8402(4) 0.42489(12) 0.43529(12) 0.0276(8) Uani 1 1 d . . .
C41 C 0.8543(3) 0.38062(11) 0.56023(11) 0.0226(7) Uani 1 1 d . . .
C42 C 0.7926(3) 0.33583(11) 0.56946(11) 0.0222(7) Uani 1 1 d . . .
C43 C 0.7431(3) 0.32408(12) 0.61397(12) 0.0252(7) Uani 1 1 d . . .
H43 H 0.7006 0.2938 0.6192 0.030 Uiso 1 1 calc R . .
C44 C 0.7574(3) 0.35711(13) 0.64980(12) 0.0286(8) Uani 1 1 d . . .
H44 H 0.7291 0.3485 0.6795 0.034 Uiso 1 1 calc R . .
C45 C 0.8249(4) 0.43988(14) 0.67730(13) 0.0349(9) Uani 1 1 d . . .
H45 H 0.7953 0.4320 0.7070 0.042 Uiso 1 1 calc R . .
C46 C 0.8771(4) 0.48507(14) 0.66844(14) 0.0412(10) Uani 1 1 d . . .
H46 H 0.8843 0.5079 0.6923 0.049 Uiso 1 1 calc R . .
C47 C 0.9205(4) 0.49802(13) 0.62377(14) 0.0384(9) Uani 1 1 d . . .
H47 H 0.9538 0.5295 0.6180 0.046 Uiso 1 1 calc R . .
C48 C 0.9139(4) 0.46433(12) 0.58857(13) 0.0315(8) Uani 1 1 d . . .
H48 H 0.9447 0.4731 0.5592 0.038 Uiso 1 1 calc R . .
C49 C 0.8615(3) 0.41683(12) 0.59612(12) 0.0277(8) Uani 1 1 d . . .
C50 C 0.8150(3) 0.40420(13) 0.64145(12) 0.0298(8) Uani 1 1 d . . .
C51 C 1.1519(3) 0.36907(11) 0.52893(13) 0.0280(8) Uani 1 1 d . . .
O52 O 1.1211(2) 0.35458(8) 0.56923(8) 0.0296(5) Uani 1 1 d . . .
O53 O 1.2696(2) 0.36249(9) 0.51091(9) 0.0385(6) Uani 1 1 d . . .
C54 C 0.7762(3) 0.29809(11) 0.53197(12) 0.0224(7) Uani 1 1 d . . .
O55 O 0.8730(2) 0.29356(7) 0.50293(8) 0.0260(5) Uani 1 1 d . . .
O56 O 0.6660(2) 0.27215(8) 0.53161(8) 0.0281(5) Uani 1 1 d . . .
C61 C 0.1224(3) 0.22489(11) 0.63974(12) 0.0238(7) Uani 1 1 d . . .
C62 C 0.1324(4) 0.18095(12) 0.66390(12) 0.0322(8) Uani 1 1 d . . .
H62 H 0.1863 0.1554 0.6521 0.039 Uiso 1 1 calc R . .
C63 C 0.0631(4) 0.17479(14) 0.70543(13) 0.0394(9) Uani 1 1 d . . .
H63 H 0.0719 0.1454 0.7215 0.047 Uiso 1 1 calc R . .
C64 C -0.0184(4) 0.21172(14) 0.72306(12) 0.0352(9) Uani 1 1 d . . .
H64 H -0.0663 0.2071 0.7507 0.042 Uiso 1 1 calc R . .
C65 C -0.0293(4) 0.25570(14) 0.69976(12) 0.0349(9) Uani 1 1 d . . .
H65 H -0.0842 0.2809 0.7118 0.042 Uiso 1 1 calc R . .
C66 C 0.0414(3) 0.26248(12) 0.65849(12) 0.0288(8) Uani 1 1 d . . .
H66 H 0.0349 0.2924 0.6431 0.035 Uiso 1 1 calc R . .
C67 C 0.1981(3) 0.23198(12) 0.59514(11) 0.0225(7) Uani 1 1 d . . .
H67 H 0.2330 0.1999 0.5848 0.027 Uiso 1 1 calc R . .
N68 N 0.0989(3) 0.25133(10) 0.55909(9) 0.0242(6) Uani 1 1 d . . .
H68A H 0.1444 0.2556 0.5325 0.036 Uiso 1 1 calc R . .
H68B H 0.0639 0.2800 0.5685 0.036 Uiso 1 1 calc R . .
H68C H 0.0298 0.2299 0.5550 0.036 Uiso 1 1 calc R . .
C69 C 0.4296(3) 0.24262(12) 0.63342(12) 0.0257(7) Uani 1 1 d . . .
C70 C 0.4492(4) 0.25974(15) 0.67759(13) 0.0378(9) Uani 1 1 d . . .
H70 H 0.3999 0.2872 0.6875 0.045 Uiso 1 1 calc R . .
C71 C 0.5417(4) 0.23673(16) 0.70780(14) 0.0468(11) Uani 1 1 d . . .
H71 H 0.5534 0.2483 0.7378 0.056 Uiso 1 1 calc R . .
C72 C 0.6166(4) 0.19592(16) 0.69226(15) 0.0468(11) Uani 1 1 d . . .
H72 H 0.6787 0.1801 0.7120 0.056 Uiso 1 1 calc R . .
C73 C 0.5989(4) 0.17907(14) 0.64801(14) 0.0362(9) Uani 1 1 d . . .
H73 H 0.6505 0.1523 0.6377 0.043 Uiso 1 1 calc R . .
C74 C 0.5056(3) 0.20146(13) 0.61874(13) 0.0314(8) Uani 1 1 d . . .
H74 H 0.4927 0.1892 0.5890 0.038 Uiso 1 1 calc R . .
C75 C 0.3247(3) 0.26669(12) 0.60231(11) 0.0243(7) Uani 1 1 d . . .
H75 H 0.2914 0.2967 0.6175 0.029 Uiso 1 1 calc R . .
N76 N 0.3868(3) 0.28084(9) 0.55666(9) 0.0233(6) Uani 1 1 d . . .
H76A H 0.3217 0.2950 0.5392 0.035 Uiso 1 1 calc R . .
H76B H 0.4190 0.2541 0.5425 0.035 Uiso 1 1 calc R . .
H76C H 0.4567 0.3019 0.5612 0.035 Uiso 1 1 calc R . .
C81 C 0.8748(3) 0.61378(11) 0.49597(12) 0.0235(7) Uani 1 1 d . . .
C82 C 0.8397(3) 0.56987(12) 0.47442(12) 0.0278(8) Uani 1 1 d . . .
H82 H 0.8843 0.5608 0.4472 0.033 Uiso 1 1 calc R . .
C83 C 0.7382(3) 0.53951(12) 0.49343(13) 0.0322(8) Uani 1 1 d . . .
H83 H 0.7142 0.5103 0.4786 0.039 Uiso 1 1 calc R . .
C84 C 0.6731(3) 0.55239(12) 0.53395(14) 0.0342(9) Uani 1 1 d . . .
H84 H 0.6052 0.5319 0.5465 0.041 Uiso 1 1 calc R . .
C85 C 0.7080(3) 0.59558(13) 0.55609(13) 0.0309(8) Uani 1 1 d . . .
H85 H 0.6643 0.6039 0.5837 0.037 Uiso 1 1 calc R . .
C86 C 0.8083(3) 0.62665(12) 0.53732(12) 0.0252(7) Uani 1 1 d . . .
H86 H 0.8312 0.6559 0.5522 0.030 Uiso 1 1 calc R . .
C87 C 0.9843(3) 0.64681(11) 0.47469(11) 0.0214(7) Uani 1 1 d . . .
H87 H 1.0134 0.6323 0.4452 0.026 Uiso 1 1 calc R . .
N88 N 0.9245(2) 0.69638(9) 0.46519(9) 0.0203(6) Uani 1 1 d . . .
H88A H 0.9896 0.7154 0.4525 0.030 Uiso 1 1 calc R . .
H88B H 0.8954 0.7098 0.4916 0.030 Uiso 1 1 calc R . .
H88C H 0.8527 0.6935 0.4458 0.030 Uiso 1 1 calc R . .
C89 C 1.1854(3) 0.60141(11) 0.50829(12) 0.0230(7) Uani 1 1 d . . .
C90 C 1.1754(4) 0.57311(13) 0.54738(13) 0.0354(9) Uani 1 1 d . . .
H90 H 1.1277 0.5851 0.5731 0.043 Uiso 1 1 calc R . .
C91 C 1.2358(4) 0.52678(14) 0.54896(16) 0.0465(11) Uani 1 1 d . . .
H91 H 1.2280 0.5079 0.5756 0.056 Uiso 1 1 calc R . .
C92 C 1.3066(4) 0.50875(14) 0.51159(16) 0.0445(10) Uani 1 1 d . . .
H92 H 1.3452 0.4774 0.5126 0.053 Uiso 1 1 calc R . .
C93 C 1.3206(4) 0.53711(14) 0.47267(16) 0.0457(10) Uani 1 1 d . . .
H93 H 1.3725 0.5256 0.4477 0.055 Uiso 1 1 calc R . .
C94 C 1.2574(4) 0.58299(13) 0.47045(13) 0.0343(9) Uani 1 1 d . . .
H94 H 1.2634 0.6015 0.4434 0.041 Uiso 1 1 calc R . .
C95 C 1.1133(3) 0.65037(11) 0.50619(11) 0.0213(7) Uani 1 1 d . . .
H95 H 1.0822 0.6590 0.5374 0.026 Uiso 1 1 calc R . .
N96 N 1.2115(3) 0.68896(9) 0.48979(10) 0.0234(6) Uani 1 1 d . . .
H96A H 1.1676 0.7178 0.4888 0.035 Uiso 1 1 calc R . .
H96B H 1.2419 0.6813 0.4616 0.035 Uiso 1 1 calc R . .
H96C H 1.2836 0.6909 0.5091 0.035 Uiso 1 1 calc R . .
O101 O 0.8607(2) 0.19004(9) 0.56554(9) 0.0366(6) Uani 1 1 d D . .
O102 O 0.4426(2) 0.67494(9) 0.54848(9) 0.0369(6) Uani 1 1 d D . .
O202 O 0.2814(7) 0.3778(2) 0.6509(2) 0.061(2) Uiso 0.648(8) 1 d PD A 1
C201 C 0.4427(11) 0.4131(4) 0.6027(3) 0.084(4) Uiso 0.648(8) 1 d PD A 1
H20A H 0.3994 0.4020 0.5746 0.126 Uiso 0.648(8) 1 calc PR A 1
H20B H 0.4992 0.3872 0.6153 0.126 Uiso 0.648(8) 1 calc PR A 1
H20C H 0.5003 0.4412 0.5962 0.126 Uiso 0.648(8) 1 calc PR A 1
C202 C 0.3280(6) 0.42762(18) 0.63827(17) 0.0314(15) Uiso 0.648(8) 1 d PD A 1
H202 H 0.2547 0.4493 0.6262 0.038 Uiso 0.648(8) 1 calc PR A 1
C203 C 0.3993(7) 0.4456(2) 0.6823(2) 0.0455(19) Uiso 0.648(8) 1 d PD A 1
H20D H 0.4740 0.4230 0.6903 0.055 Uiso 0.648(8) 1 calc PR A 1
H20E H 0.3321 0.4452 0.7075 0.055 Uiso 0.648(8) 1 calc PR A 1
C204 C 0.4600(8) 0.4978(2) 0.6777(2) 0.053(2) Uiso 0.648(8) 1 d PD A 1
H20F H 0.5287 0.4981 0.6530 0.063 Uiso 0.648(8) 1 calc PR A 1
H20G H 0.3857 0.5203 0.6692 0.063 Uiso 0.648(8) 1 calc PR A 1
C205 C 0.5279(11) 0.5156(3) 0.7220(3) 0.075(3) Uiso 0.648(8) 1 d PD A 1
H20H H 0.6167 0.4989 0.7258 0.090 Uiso 0.648(8) 1 calc PR A 1
H20I H 0.4690 0.5067 0.7479 0.090 Uiso 0.648(8) 1 calc PR A 1
C206 C 0.5528(9) 0.5716(2) 0.7228(3) 0.059(2) Uiso 0.648(8) 1 d PD A 1
H20J H 0.5961 0.5814 0.6939 0.071 Uiso 0.648(8) 1 calc PR A 1
H20K H 0.4632 0.5882 0.7249 0.071 Uiso 0.648(8) 1 calc PR A 1
C207 C 0.6449(11) 0.5888(4) 0.7629(4) 0.101(4) Uiso 0.648(8) 1 d PD A 1
H20L H 0.6559 0.6239 0.7615 0.151 Uiso 0.648(8) 1 calc PR A 1
H20M H 0.7348 0.5734 0.7608 0.151 Uiso 0.648(8) 1 calc PR A 1
H20N H 0.6018 0.5800 0.7918 0.151 Uiso 0.648(8) 1 calc PR A 1
O212 O 0.2415(9) 0.3856(3) 0.6483(3) 0.029(2) Uiso 0.352(8) 1 d PD A 2
C211 C 0.4368(12) 0.4262(5) 0.6016(4) 0.026(3) Uiso 0.352(8) 1 d PD A 2
H21A H 0.4843 0.3976 0.5901 0.038 Uiso 0.352(8) 1 calc PR A 2
H21B H 0.4993 0.4538 0.6013 0.038 Uiso 0.352(8) 1 calc PR A 2
H21C H 0.3576 0.4332 0.5823 0.038 Uiso 0.352(8) 1 calc PR A 2
C212 C 0.3883(14) 0.4168(4) 0.6504(4) 0.060(4) Uiso 0.352(8) 1 d PD A 2
H212 H 0.4595 0.4025 0.6707 0.072 Uiso 0.352(8) 1 calc PR A 2
C213 C 0.3113(14) 0.4595(4) 0.6709(5) 0.054(4) Uiso 0.352(8) 1 d PD A 2
H21D H 0.2840 0.4499 0.7019 0.065 Uiso 0.352(8) 1 calc PR A 2
H21E H 0.2259 0.4633 0.6532 0.065 Uiso 0.352(8) 1 calc PR A 2
C214 C 0.3781(19) 0.5104(5) 0.6745(6) 0.084(5) Uiso 0.352(8) 1 d PD A 2
H21F H 0.4141 0.5179 0.6439 0.101 Uiso 0.352(8) 1 calc PR A 2
H21G H 0.3019 0.5332 0.6799 0.101 Uiso 0.352(8) 1 calc PR A 2
C215 C 0.4852(17) 0.5241(5) 0.7061(6) 0.068(5) Uiso 0.352(8) 1 d PD A 2
H21H H 0.5502 0.4967 0.7068 0.082 Uiso 0.352(8) 1 calc PR A 2
H21I H 0.4416 0.5253 0.7363 0.082 Uiso 0.352(8) 1 calc PR A 2
C216 C 0.575(2) 0.5710(6) 0.7021(7) 0.088(6) Uiso 0.352(8) 1 d PD A 2
H21J H 0.5185 0.6006 0.7008 0.105 Uiso 0.352(8) 1 calc PR A 2
H21K H 0.6379 0.5699 0.6759 0.105 Uiso 0.352(8) 1 calc PR A 2
C217 C 0.659(2) 0.5655(9) 0.7525(7) 0.106(7) Uiso 0.352(8) 1 d PD A 2
H21L H 0.7195 0.5933 0.7568 0.159 Uiso 0.352(8) 1 calc PR A 2
H21M H 0.7138 0.5359 0.7523 0.159 Uiso 0.352(8) 1 calc PR A 2
H21N H 0.5926 0.5641 0.7773 0.159 Uiso 0.352(8) 1 calc PR A 2
O302 O 0.5505(5) 0.36677(17) 0.86800(15) 0.0455(13) Uiso 0.687(6) 1 d PD B 1
C301 C 0.5427(10) 0.3519(3) 0.7874(3) 0.070(2) Uiso 0.687(6) 1 d PD B 1
H30A H 0.6286 0.3338 0.7899 0.105 Uiso 0.687(6) 1 calc PR B 1
H30B H 0.5366 0.3666 0.7573 0.105 Uiso 0.687(6) 1 calc PR B 1
H30C H 0.4654 0.3299 0.7919 0.105 Uiso 0.687(6) 1 calc PR B 1
C302 C 0.5390(9) 0.3926(3) 0.8248(2) 0.062(3) Uiso 0.687(6) 1 d PD B 1
H302 H 0.6198 0.4143 0.8210 0.075 Uiso 0.687(6) 1 calc PR B 1
C303 C 0.4059(6) 0.4225(2) 0.8222(2) 0.0547(19) Uiso 0.687(6) 1 d PD B 1
H30D H 0.3960 0.4351 0.7910 0.066 Uiso 0.687(6) 1 calc PR B 1
H30E H 0.3273 0.4009 0.8281 0.066 Uiso 0.687(6) 1 calc PR B 1
C304 C 0.3996(7) 0.4645(2) 0.8551(2) 0.0577(19) Uiso 0.687(6) 1 d PD B 1
H30F H 0.4814 0.4848 0.8501 0.069 Uiso 0.687(6) 1 calc PR B 1
H30G H 0.4057 0.4514 0.8862 0.069 Uiso 0.687(6) 1 calc PR B 1
C305 C 0.2715(7) 0.4973(2) 0.8525(2) 0.0495(18) Uiso 0.687(6) 1 d PD B 1
H30H H 0.1886 0.4768 0.8527 0.059 Uiso 0.687(6) 1 calc PR B 1
H30I H 0.2687 0.5180 0.8798 0.059 Uiso 0.687(6) 1 calc PR B 1
C306 C 0.2678(7) 0.5298(3) 0.8099(2) 0.063(2) Uiso 0.687(6) 1 d PD B 1
H30J H 0.3465 0.5522 0.8116 0.076 Uiso 0.687(6) 1 calc PR B 1
H30K H 0.2824 0.5090 0.7830 0.076 Uiso 0.687(6) 1 calc PR B 1
C307 C 0.1381(9) 0.5601(3) 0.8014(3) 0.075(2) Uiso 0.687(6) 1 d PD B 1
H30L H 0.1499 0.5792 0.7738 0.113 Uiso 0.687(6) 1 calc PR B 1
H30M H 0.1226 0.5816 0.8272 0.113 Uiso 0.687(6) 1 calc PR B 1
H30N H 0.0592 0.5386 0.7978 0.113 Uiso 0.687(6) 1 calc PR B 1
O312 O 0.5005(16) 0.3774(5) 0.8677(5) 0.086(5) Uiso 0.313(6) 1 d PD B 2
C311 C 0.610(3) 0.3449(7) 0.7984(8) 0.102(7) Uiso 0.313(6) 1 d PD B 2
H31A H 0.5670 0.3131 0.8006 0.152 Uiso 0.313(6) 1 calc PR B 2
H31B H 0.6951 0.3451 0.8158 0.152 Uiso 0.313(6) 1 calc PR B 2
H31C H 0.6294 0.3522 0.7666 0.152 Uiso 0.313(6) 1 calc PR B 2
C312 C 0.505(2) 0.3858(5) 0.8189(5) 0.054(6) Uiso 0.313(6) 1 d PD B 2
H312 H 0.4124 0.3843 0.8047 0.065 Uiso 0.313(6) 1 calc PR B 2
C313 C 0.5748(18) 0.4346(5) 0.8112(6) 0.081(6) Uiso 0.313(6) 1 d PD B 2
H31D H 0.5888 0.4398 0.7784 0.097 Uiso 0.313(6) 1 calc PR B 2
H31E H 0.6657 0.4346 0.8261 0.097 Uiso 0.313(6) 1 calc PR B 2
C314 C 0.4868(16) 0.4760(6) 0.8307(7) 0.090(6) Uiso 0.313(6) 1 d PD B 2
H31F H 0.4982 0.4752 0.8641 0.108 Uiso 0.313(6) 1 calc PR B 2
H31G H 0.5282 0.5065 0.8201 0.108 Uiso 0.313(6) 1 calc PR B 2
C315 C 0.3377(14) 0.4793(5) 0.8217(6) 0.065(5) Uiso 0.313(6) 1 d PD B 2
H31H H 0.2988 0.4471 0.8281 0.078 Uiso 0.313(6) 1 calc PR B 2
H31I H 0.3273 0.4846 0.7887 0.078 Uiso 0.313(6) 1 calc PR B 2
C316 C 0.2442(19) 0.5165(6) 0.8455(6) 0.071(5) Uiso 0.313(6) 1 d PD B 2
H31J H 0.1583 0.4999 0.8541 0.086 Uiso 0.313(6) 1 calc PR B 2
H31K H 0.2897 0.5265 0.8740 0.086 Uiso 0.313(6) 1 calc PR B 2
C317 C 0.207(2) 0.5609(6) 0.8199(7) 0.081(6) Uiso 0.313(6) 1 d PD B 2
H31L H 0.1503 0.5817 0.8390 0.121 Uiso 0.313(6) 1 calc PR B 2
H31M H 0.1558 0.5521 0.7926 0.121 Uiso 0.313(6) 1 calc PR B 2
H31N H 0.2904 0.5782 0.8112 0.121 Uiso 0.313(6) 1 calc PR B 2
H01B H 0.782(3) 0.2109(12) 0.5750(11) 0.050 Uiso 1 1 d D . .
H01A H 0.842(4) 0.1726(12) 0.5362(8) 0.050 Uiso 1 1 d D . .
H02B H 0.470(3) 0.6983(11) 0.5731(9) 0.050 Uiso 1 1 d D . .
H02A H 0.528(2) 0.6589(12) 0.5360(12) 0.050 Uiso 1 1 d D . .

loop_
_atom_site_aniso_label
_atom_site_aniso_U_11
_atom_site_aniso_U_22
_atom_site_aniso_U_33
_atom_site_aniso_U_23
_atom_site_aniso_U_13
_atom_site_aniso_U_12
C1 0.0185(15) 0.0309(18) 0.0231(18) 0.0020(14) -0.0043(14) -0.0011(13)
C2 0.0130(15) 0.0257(18) 0.033(2) 0.0059(15) -0.0021(14) -0.0011(13)
C3 0.0211(18) 0.0282(19) 0.040(2) 0.0021(16) 0.0029(16) 0.0026(14)
C4 0.0256(19) 0.030(2) 0.056(3) 0.0084(18) -0.0031(18) 0.0020(15)
C5 0.035(2) 0.046(2) 0.058(3) 0.029(2) -0.015(2) -0.0079(18)
C6 0.041(2) 0.061(3) 0.050(3) 0.033(2) -0.013(2) -0.020(2)
C7 0.050(3) 0.067(3) 0.033(2) 0.016(2) -0.002(2) -0.023(2)
C8 0.042(2) 0.049(2) 0.026(2) 0.0071(17) -0.0084(17) -0.0132(19)
C9 0.0215(17) 0.040(2) 0.034(2) 0.0116(16) -0.0080(16) -0.0090(15)
C10 0.026(2) 0.039(2) 0.049(3) 0.0126(19) -0.0091(18) -0.0075(16)
C11 0.0312(18) 0.0314(18) 0.0137(16) 0.0016(14) 0.0005(14) -0.0037(15)
C12 0.0232(17) 0.0309(19) 0.0205(18) -0.0004(14) 0.0001(14) -0.0010(14)
C13 0.0278(18) 0.042(2) 0.0216(18) -0.0008(16) -0.0006(15) 0.0071(16)
C14 0.046(2) 0.0301(19) 0.028(2) -0.0042(16) -0.0020(18) -0.0003(17)
C15 0.044(2) 0.045(2) 0.036(2) -0.0049(18) -0.0009(19) -0.0132(19)
C16 0.053(3) 0.054(3) 0.047(3) -0.004(2) -0.004(2) -0.030(2)
C17 0.027(2) 0.056(3) 0.043(2) 0.000(2) -0.0012(18) -0.0142(18)
C18 0.0294(19) 0.047(2) 0.0260(19) 0.0002(16) 0.0012(16) -0.0109(17)
C19 0.0265(18) 0.038(2) 0.0188(18) 0.0022(15) -0.0002(14) -0.0061(15)
C20 0.039(2) 0.035(2) 0.0225(19) 0.0027(15) -0.0027(16) -0.0088(17)
C21 0.0195(16) 0.0217(16) 0.0244(18) -0.0037(14) -0.0008(14) -0.0055(13)
O22 0.0209(11) 0.0250(12) 0.0251(12) 0.0015(9) 0.0027(10) 0.0037(10)
O23 0.0178(11) 0.0298(12) 0.0324(13) 0.0047(10) 0.0038(10) 0.0020(9)
C24 0.0258(18) 0.040(2) 0.0201(18) 0.0023(15) 0.0000(15) -0.0002(16)
O25 0.0249(12) 0.0287(13) 0.0301(13) -0.0023(10) -0.0003(10) 0.0009(10)
O26 0.0281(13) 0.0411(15) 0.0522(17) -0.0085(13) -0.0152(12) 0.0102(12)
C31 0.0215(16) 0.0134(15) 0.0308(19) -0.0004(13) 0.0003(14) 0.0002(12)
C32 0.0184(15) 0.0183(16) 0.036(2) 0.0023(14) 0.0025(15) 0.0003(13)
C33 0.0234(17) 0.0244(18) 0.041(2) 0.0025(15) 0.0033(16) 0.0017(14)
C34 0.0290(19) 0.0286(18) 0.031(2) 0.0065(15) 0.0065(16) 0.0054(15)
C35 0.035(2) 0.034(2) 0.030(2) 0.0039(16) -0.0008(17) 0.0036(16)
C36 0.032(2) 0.034(2) 0.043(2) 0.0004(17) -0.0149(18) 0.0044(16)
C37 0.0217(17) 0.0273(19) 0.047(2) -0.0035(16) -0.0017(17) 0.0011(14)
C38 0.0231(16) 0.0170(16) 0.0317(19) 0.0010(14) 0.0024(15) -0.0001(13)
C39 0.0196(16) 0.0215(17) 0.032(2) -0.0018(14) 0.0014(14) 0.0039(13)
C40 0.0254(17) 0.0227(17) 0.035(2) 0.0006(15) 0.0019(16) 0.0009(14)
C41 0.0127(15) 0.0246(17) 0.0304(19) 0.0021(14) -0.0013(14) 0.0050(12)
C42 0.0129(15) 0.0241(17) 0.0297(19) 0.0015(14) 0.0007(14) 0.0042(13)
C43 0.0159(16) 0.0254(18) 0.034(2) 0.0051(15) 0.0009(15) 0.0023(13)
C44 0.0243(18) 0.036(2) 0.0258(19) 0.0045(16) -0.0006(15) 0.0045(15)
C45 0.032(2) 0.041(2) 0.031(2) -0.0031(17) -0.0036(17) 0.0059(17)
C46 0.044(2) 0.038(2) 0.042(2) -0.0154(18) -0.0089(19) 0.0024(19)
C47 0.040(2) 0.030(2) 0.045(2) -0.0058(17) 0.0001(19) 0.0000(16)
C48 0.0307(19) 0.0275(19) 0.036(2) 0.0003(16) -0.0033(17) 0.0028(15)
C49 0.0182(16) 0.0323(19) 0.033(2) 0.0037(15) -0.0010(15) 0.0035(14)
C50 0.0197(17) 0.038(2) 0.032(2) 0.0009(16) -0.0019(15) 0.0070(15)
C51 0.0226(17) 0.0226(17) 0.039(2) 0.0023(15) 0.0039(16) 0.0007(14)
O52 0.0243(12) 0.0322(13) 0.0322(14) 0.0062(10) 0.0027(11) 0.0036(10)
O53 0.0219(13) 0.0460(15) 0.0477(16) 0.0151(12) 0.0074(12) 0.0095(11)
C54 0.0193(16) 0.0204(16) 0.0273(18) 0.0068(14) -0.0036(15) 0.0014(13)
O55 0.0188(11) 0.0259(12) 0.0333(14) 0.0011(10) 0.0073(10) -0.0009(9)
O56 0.0178(11) 0.0312(12) 0.0352(14) 0.0012(10) 0.0017(10) -0.0040(9)
C61 0.0145(15) 0.0250(17) 0.0318(19) -0.0018(14) -0.0034(14) -0.0002(13)
C62 0.035(2) 0.0282(19) 0.034(2) 0.0027(16) 0.0011(16) 0.0044(15)
C63 0.042(2) 0.041(2) 0.035(2) 0.0143(17) -0.0004(19) -0.0032(18)
C64 0.0299(19) 0.056(2) 0.0199(19) 0.0044(17) -0.0012(15) -0.0009(18)
C65 0.0278(19) 0.048(2) 0.028(2) -0.0063(17) -0.0026(16) 0.0076(17)
C66 0.0259(18) 0.0299(19) 0.031(2) 0.0007(15) 0.0004(16) 0.0003(14)
C67 0.0156(15) 0.0240(17) 0.0278(18) 0.0019(14) -0.0045(14) 0.0028(13)
N68 0.0166(13) 0.0320(15) 0.0240(14) 0.0021(12) -0.0008(11) 0.0010(11)
C69 0.0146(15) 0.0298(18) 0.033(2) 0.0009(15) 0.0003(14) -0.0028(13)
C70 0.0292(19) 0.046(2) 0.038(2) -0.0013(18) -0.0070(17) -0.0006(17)
C71 0.045(2) 0.061(3) 0.034(2) -0.002(2) -0.019(2) -0.003(2)
C72 0.024(2) 0.058(3) 0.058(3) 0.015(2) -0.0164(19) 0.0004(19)
C73 0.0213(18) 0.040(2) 0.047(2) 0.0080(18) -0.0042(17) 0.0039(16)
C74 0.0213(17) 0.037(2) 0.036(2) 0.0034(17) 0.0014(16) -0.0010(15)
C75 0.0162(16) 0.0256(17) 0.0312(19) 0.0019(14) -0.0010(14) 0.0011(13)
N76 0.0140(12) 0.0251(14) 0.0309(16) 0.0029(12) 0.0007(12) -0.0006(11)
C81 0.0156(15) 0.0226(16) 0.0323(19) 0.0013(14) -0.0052(14) 0.0044(13)
C82 0.0208(16) 0.0268(17) 0.036(2) -0.0059(15) -0.0048(15) 0.0015(14)
C83 0.0295(18) 0.0152(16) 0.052(2) -0.0002(16) -0.0069(18) -0.0014(14)
C84 0.0227(17) 0.0288(19) 0.051(2) 0.0100(17) -0.0014(18) -0.0077(15)
C85 0.0258(18) 0.033(2) 0.034(2) 0.0074(16) 0.0008(16) -0.0004(15)
C86 0.0193(16) 0.0251(17) 0.031(2) -0.0004(14) 0.0018(15) -0.0028(13)
C87 0.0155(15) 0.0197(16) 0.0290(19) -0.0021(14) 0.0004(14) 0.0038(12)
N88 0.0129(12) 0.0234(14) 0.0245(14) -0.0026(11) -0.0022(11) -0.0006(10)
C89 0.0140(15) 0.0212(16) 0.034(2) 0.0017(14) -0.0040(14) -0.0028(12)
C90 0.0299(19) 0.0322(19) 0.044(2) 0.0063(17) 0.0031(18) 0.0044(16)
C91 0.045(2) 0.038(2) 0.057(3) 0.019(2) -0.009(2) 0.0056(19)
C92 0.036(2) 0.030(2) 0.068(3) 0.005(2) -0.007(2) 0.0114(17)
C93 0.036(2) 0.036(2) 0.065(3) -0.009(2) 0.001(2) 0.0109(18)
C94 0.0300(19) 0.033(2) 0.040(2) 0.0007(17) 0.0000(18) 0.0055(15)
C95 0.0165(15) 0.0250(17) 0.0226(17) 0.0012(13) 0.0030(14) -0.0002(13)
N96 0.0157(13) 0.0230(14) 0.0315(16) -0.0013(12) -0.0025(12) 0.0014(11)
O101 0.0255(13) 0.0317(14) 0.0525(17) 0.0025(12) 0.0021(12) -0.0021(11)
O102 0.0304(13) 0.0428(15) 0.0374(16) 0.0009(12) -0.0058(12) 0.0066(11)

loop_
_geom_bond_atom_site_label_1
_geom_bond_atom_site_label_2
_geom_bond_distance
_geom_bond_site_symmetry_2
_geom_bond_publ_flag
C1 C2 1.378(5) . ?
C1 C9 1.433(5) . ?
C1 C11 1.486(5) . ?
C2 C3 1.411(4) . ?
C2 C21 1.509(5) . ?
C3 C4 1.361(5) . ?
C4 C10 1.397(5) . ?
C5 C6 1.360(6) . ?
C5 C10 1.424(5) . ?
C6 C7 1.403(6) . ?
C7 C8 1.385(5) . ?
C8 C9 1.419(5) . ?
C9 C10 1.418(5) . ?
C11 C12 1.380(5) . ?
C11 C19 1.451(5) . ?
C12 C13 1.415(5) . ?
C12 C24 1.525(5) . ?
C13 C14 1.350(5) . ?
C14 C20 1.409(5) . ?
C15 C16 1.366(6) . ?
C15 C20 1.419(5) . ?
C16 C17 1.386(6) . ?
C17 C18 1.376(5) . ?
C18 C19 1.419(5) . ?
C19 C20 1.423(5) . ?
C21 O22 1.259(4) . ?
C21 O23 1.267(4) . ?
C24 O26 1.252(4) . ?
C24 O25 1.256(4) . ?
C31 C32 1.377(4) . ?
C31 C39 1.436(4) . ?
C31 C41 1.497(4) . ?
C32 C33 1.414(5) . ?
C32 C51 1.506(5) . ?
C33 C34 1.356(5) . ?
C34 C40 1.409(5) . ?
C35 C36 1.356(5) . ?
C35 C40 1.424(5) . ?
C36 C37 1.413(5) . ?
C37 C38 1.355(5) . ?
C38 C39 1.431(4) . ?
C39 C40 1.413(5) . ?
C41 C42 1.380(4) . ?
C41 C49 1.432(5) . ?
C42 C43 1.408(5) . ?
C42 C54 1.501(5) . ?
C43 C44 1.378(5) . ?
C44 C50 1.415(5) . ?
C45 C46 1.351(5) . ?
C45 C50 1.423(5) . ?
C46 C47 1.401(6) . ?
C47 C48 1.371(5) . ?
C48 C49 1.403(5) . ?
C49 C50 1.426(5) . ?
C51 O53 1.255(4) . ?
C51 O52 1.265(4) . ?
C54 O55 1.257(4) . ?
C54 O56 1.269(4) . ?
C61 C62 1.388(5) . ?
C61 C66 1.393(4) . ?
C61 C67 1.492(5) . ?
C62 C63 1.382(5) . ?
C63 C64 1.371(5) . ?
C64 C65 1.377(5) . ?
C65 C66 1.384(5) . ?
C67 N68 1.505(4) . ?
C67 C75 1.551(4) . ?
C69 C70 1.372(5) . ?
C69 C74 1.401(5) . ?
C69 C75 1.499(4) . ?
C70 C71 1.393(5) . ?
C71 C72 1.395(6) . ?
C72 C73 1.369(6) . ?
C73 C74 1.373(5) . ?
C75 N76 1.498(4) . ?
C81 C82 1.388(4) . ?
C81 C86 1.399(5) . ?
C81 C87 1.512(4) . ?
C82 C83 1.389(5) . ?
C83 C84 1.372(5) . ?
C84 C85 1.379(5) . ?
C85 C86 1.390(5) . ?
C87 N88 1.490(4) . ?
C87 C95 1.538(4) . ?
C89 C90 1.371(5) . ?
C89 C94 1.387(5) . ?
C89 C95 1.501(4) . ?
C90 C91 1.387(5) . ?
C91 C92 1.367(6) . ?
C92 C93 1.371(6) . ?
C93 C94 1.388(5) . ?
C95 N96 1.487(4) . ?
O202 C202 1.472(6) . ?
C201 C202 1.555(7) . ?
C202 C203 1.526(6) . ?
C203 C204 1.541(6) . ?
C204 C205 1.516(7) . ?
C205 C206 1.543(7) . ?
C206 C207 1.530(7) . ?
O212 C212 1.643(13) . ?
C211 C212 1.506(13) . ?
C212 C213 1.497(13) . ?
C213 C214 1.530(14) . ?
C214 C215 1.421(15) . ?
C215 C216 1.544(15) . ?
C216 C217 1.671(16) . ?
O302 C302 1.436(6) . ?
C301 C302 1.548(7) . ?
C302 C303 1.515(7) . ?
C303 C304 1.486(6) . ?
C304 C305 1.520(7) . ?
C305 C306 1.517(7) . ?
C306 C307 1.510(7) . ?
O312 C312 1.429(14) . ?
C311 C312 1.610(16) . ?
C312 C313 1.502(16) . ?
C313 C314 1.515(15) . ?
C314 C315 1.455(16) . ?
C315 C316 1.517(15) . ?
C316 C317 1.462(17) . ?
